data_7241711
loop_
_publ_author_name
'Jakupec, Nikola'
'Fotovi\'c, Luka'
'Stilinovi\'c, Vladimir'

_publ_section_title
;
 The effect of halogen bonding on protonated hexacyanoferrate networks in
 hexacyanoferrates of halogenopyridines
;
_journal_issue 46
_journal_name_full CrystEngComm
_journal_page_first 8142
_journal_page_last 8150
_journal_paper_doi 10.1039/D0CE01359E
_journal_volume 22
_journal_year 2020
_chemical_formula_sum 'C58 H44 Br8 Fe3 N26'
_chemical_formula_weight 1912.02
_space_group_crystal_system monoclinic
_space_group_IT_number 15
_space_group_name_Hall '-C 2yc'
_space_group_name_H-M_alt 'C 1 2/c 1'
_atom_sites_solution_hydrogens mixed
_audit_creation_method SHELXL-2018/3
_audit_update_record
;
2020-09-14 deposited with the CCDC.	2020-11-09 downloaded from the CCDC.
;
_cell_angle_alpha 90
_cell_angle_beta 93.819(8)
_cell_angle_gamma 90
_cell_formula_units_Z 4
_cell_length_a 19.931(2)
_cell_length_b 12.6943(14)
_cell_length_c 30.341(3)
_cell_measurement_reflns_used 1262
_cell_measurement_temperature 293(2)
_cell_measurement_theta_max 25.5810
_cell_measurement_theta_min 4.4920
_cell_volume 7659.5(14)
_computing_cell_refinement 'CrysAlisPro 1.171.40.67a (Rigaku OD, 2019)'
_computing_data_collection 'CrysAlisPro 1.171.40.67a (Rigaku OD, 2019)'
_computing_data_reduction 'CrysAlisPro 1.171.40.67a (Rigaku OD, 2019)'
_computing_structure_refinement 'SHELXL-2018/3 (Sheldrick, 2018)'
_computing_structure_solution
;
SHELXT (Sheldrick, G. M. (2015). Acta Cryst. A71, 3-8.)
;
_diffrn_ambient_temperature 293(2)
_diffrn_detector_area_resol_mean 16.3426
_diffrn_measured_fraction_theta_full 0.990
_diffrn_measured_fraction_theta_max 0.989
_diffrn_measurement_device_type
;
Oxford Diffraction Xcalibur CCD
diffractometer
;
_diffrn_measurement_method '\w scan'
_diffrn_radiation_type MoK\a
_diffrn_radiation_wavelength 0.71073
_diffrn_reflns_av_R_equivalents 0.0881
_diffrn_reflns_av_unetI/netI 0.1595
_diffrn_reflns_Laue_measured_fraction_full 0.990
_diffrn_reflns_Laue_measured_fraction_max 0.989
_diffrn_reflns_limit_h_max 24
_diffrn_reflns_limit_h_min -22
_diffrn_reflns_limit_k_max 7
_diffrn_reflns_limit_k_min -15
_diffrn_reflns_limit_l_max 36
_diffrn_reflns_limit_l_min -33
_diffrn_reflns_number 13322
_diffrn_reflns_point_group_measured_fraction_full 0.990
_diffrn_reflns_point_group_measured_fraction_max 0.989
_diffrn_reflns_theta_full 25.242
_diffrn_reflns_theta_max 26.000
_diffrn_reflns_theta_min 4.404
_diffrn_source 'Enhance (Mo) X-ray Source'
_exptl_absorpt_coefficient_mu 4.787
_exptl_absorpt_correction_T_max 1.00000
_exptl_absorpt_correction_T_min 0.08458
_exptl_absorpt_correction_type multi-scan
_exptl_absorpt_process_details
;
CrysAlisPro 1.171.40.67a (Rigaku Oxford Diffraction, 2019)
Empirical absorption correction using spherical harmonics,
 implemented in SCALE3 ABSPACK scaling algorithm.
;
_exptl_crystal_colour green
_exptl_crystal_density_diffrn 1.658
_exptl_crystal_description block
_exptl_crystal_F_000 3728
_exptl_crystal_size_max 0.12
_exptl_crystal_size_mid 0.09
_exptl_crystal_size_min 0.06
_refine_diff_density_max 1.640
_refine_diff_density_min -1.630
_refine_diff_density_rms 0.158
_refine_ls_extinction_method none
_refine_ls_goodness_of_fit_ref 1.018
_refine_ls_hydrogen_treatment mixed
_refine_ls_matrix_type full
_refine_ls_number_parameters 402
_refine_ls_number_reflns 7459
_refine_ls_number_restraints 67
_refine_ls_restrained_S_all 1.016
_refine_ls_R_factor_all 0.2114
_refine_ls_R_factor_gt 0.1075
_refine_ls_shift/su_max 0.000
_refine_ls_shift/su_mean 0.000
_refine_ls_structure_factor_coef Fsqd
_refine_ls_weighting_details 'w=1/[\s^2^(Fo^2^)+(0.1483P)^2^+89.0906P] where P=(Fo^2^+2Fc^2^)/3'
_refine_ls_weighting_scheme calc
_refine_ls_wR_factor_gt 0.2808
_refine_ls_wR_factor_ref 0.3679
_reflns_Friedel_coverage 0.000
_reflns_number_gt 3213
_reflns_number_total 7459
_reflns_threshold_expression 'I > 2\s(I)'
_cod_data_source_file d0ce01359e2.cif
_cod_data_source_block HCF_2BrPy
_cod_original_cell_volume 7659.6(14)
_cod_original_sg_symbol_H-M 'C 2/c'
_cod_database_code 7241711
_shelx_shelxl_version_number 2018/3
_shelx_space_group_comment
;
The symmetry employed for this shelxl refinement is uniquely defined
by the following loop, which should always be used as a source of
symmetry information in preference to the above space-group names.
They are only intended as comments.
;
_cell_oxdiff_measurement_reflns_used 1262

loop_
_space_group_symop_operation_xyz
'x, y, z'
'-x, y, -z+1/2'
'x+1/2, y+1/2, z'
'-x+1/2, y+1/2, -z+1/2'
'-x, -y, -z'
'x, -y, z-1/2'
'-x+1/2, -y+1/2, -z'
'x+1/2, -y+1/2, z-1/2'

loop_
_atom_site_label
_atom_site_type_symbol
_atom_site_fract_x
_atom_site_fract_y
_atom_site_fract_z
_atom_site_U_iso_or_equiv
_atom_site_adp_type
_atom_site_occupancy
_atom_site_site_symmetry_order
_atom_site_calc_flag
_atom_site_refinement_flags_posn
_atom_site_refinement_flags_adp
_atom_site_refinement_flags_occupancy
_atom_site_disorder_assembly
_atom_site_disorder_group
Fe1 Fe 0.16833(7) 0.49937(13) 0.66669(4) 0.0229(4) Uani 1 1 d . . . . .
Fe2 Fe 0.500000 0.500000 0.500000 0.0234(5) Uani 1 2 d S . P . .
Br1 Br 0.39012(12) 0.3733(2) 0.75408(6) 0.0995(8) Uani 1 1 d . . . . .
Br2 Br 0.58840(11) 0.5604(2) 0.65918(8) 0.1068(9) Uani 1 1 d . . . . .
C9 C 0.5537(6) 0.4049(9) 0.5356(4) 0.034(3) Uani 1 1 d D . . . .
N6 N 0.2413(6) 0.6442(9) 0.7342(4) 0.053(3) Uani 1 1 d . . . . .
N3 N 0.0994(6) 0.3511(9) 0.5985(3) 0.050(3) Uani 1 1 d . . . . .
N7 N 0.3907(6) 0.4770(9) 0.5650(4) 0.053(3) Uani 1 1 d . . . . .
N9 N 0.5838(6) 0.3452(9) 0.5586(4) 0.056(3) Uani 1 1 d D . . . .
N2 N 0.2133(6) 0.3043(9) 0.7181(4) 0.053(3) Uani 1 1 d D . . . .
N4 N 0.0471(6) 0.5175(10) 0.7226(4) 0.055(3) Uani 1 1 d D . . . .
C3 C 0.1241(5) 0.4080(10) 0.6245(4) 0.032(3) Uani 1 1 d . . . . .
C2 C 0.1968(5) 0.3784(10) 0.6988(4) 0.034(3) Uani 1 1 d D . . . .
C1 C 0.2466(5) 0.4850(9) 0.6359(3) 0.029(2) Uani 1 1 d D . . . .
C7 C 0.4318(6) 0.4869(9) 0.5398(4) 0.036(3) Uani 1 1 d . . . . .
N1 N 0.2956(5) 0.4757(10) 0.6184(3) 0.049(3) Uani 1 1 d D . . . .
C4 C 0.0911(5) 0.5088(9) 0.7004(3) 0.033(3) Uani 1 1 d D . . . .
C5 C 0.1406(6) 0.6176(10) 0.6326(4) 0.036(3) Uani 1 1 d . . . . .
C8 C 0.4645(5) 0.3825(8) 0.4681(4) 0.033(3) Uani 1 1 d D . . . .
N5 N 0.1253(6) 0.6924(10) 0.6103(4) 0.058(3) Uani 1 1 d . . . . .
N8 N 0.4441(6) 0.3087(9) 0.4494(4) 0.060(3) Uani 1 1 d D . . . .
N11 N 0.4580(6) 0.5740(9) 0.6839(4) 0.057(3) Uani 1 1 d . . . . .
C6 C 0.2147(6) 0.5884(9) 0.7085(4) 0.035(3) Uani 1 1 d . . . . .
N10 N 0.4470(6) 0.3614(10) 0.6748(4) 0.061(3) Uani 1 1 d . . . . .
H10 H 0.454827 0.426972 0.679966 0.073 Uiso 1 1 calc R U . . .
C10 C 0.4141(8) 0.3083(13) 0.7043(5) 0.060(4) Uani 1 1 d . . . . .
C18 C 0.4038(10) 0.7309(16) 0.7027(6) 0.081(5) Uani 1 1 d . . . . .
H18 H 0.364063 0.763080 0.710003 0.097 Uiso 1 1 calc R U . . .
C17 C 0.4566(10) 0.7891(15) 0.6978(6) 0.076(5) Uani 1 1 d . . . . .
H17 H 0.455427 0.861361 0.702831 0.091 Uiso 1 1 calc R U . . .
C19 C 0.4050(8) 0.6234(16) 0.6974(6) 0.081(5) Uani 1 1 d . . . . .
H19 H 0.367257 0.584343 0.703622 0.097 Uiso 1 1 calc R U . . .
C15 C 0.5120(8) 0.6321(14) 0.6781(5) 0.066(4) Uani 1 1 d . . . . .
C16 C 0.5131(9) 0.7423(14) 0.6852(6) 0.074(5) Uani 1 1 d . . . . .
H16 H 0.551729 0.781447 0.681217 0.089 Uiso 1 1 calc R U . . .
C11 C 0.4037(10) 0.2018(18) 0.6954(7) 0.092(6) Uani 1 1 d . . . . .
H11 H 0.380334 0.160585 0.714558 0.110 Uiso 1 1 calc R U . . .
C13 C 0.4604(11) 0.2140(17) 0.6298(7) 0.088(6) Uani 1 1 d . . . . .
H13 H 0.477011 0.181801 0.605283 0.105 Uiso 1 1 calc R U . . .
C14 C 0.4695(9) 0.3193(17) 0.6364(5) 0.076(5) Uani 1 1 d . . . . .
H14 H 0.490025 0.361007 0.615931 0.092 Uiso 1 1 calc R U . . .
C12 C 0.4280(11) 0.1572(17) 0.6582(9) 0.094(6) Uani 1 1 d . . . . .
H12 H 0.421396 0.085679 0.652882 0.113 Uiso 1 1 calc R U . . .
Br3 Br 0.27163(15) 0.9770(3) 0.66925(11) 0.1443(12) Uani 1 1 d . . . . .
N12 N 0.3731(6) 0.9308(8) 0.6158(4) 0.079(4) Uani 1 1 d G . . . .
C20 C 0.3126(6) 0.8941(10) 0.6301(4) 0.085(6) Uani 1 1 d G . . . .
C21 C 0.2880(6) 0.7963(11) 0.6163(5) 0.114(9) Uani 1 1 d G . . . .
H21 H 0.247502 0.771747 0.625845 0.137 Uiso 1 1 calc R U . . .
C22 C 0.3241(9) 0.7350(8) 0.5881(6) 0.131(8) Uani 1 1 d G . . . .
H22 H 0.307664 0.669509 0.578857 0.157 Uiso 1 1 calc R U . . .
C23 C 0.3846(8) 0.7716(11) 0.5738(5) 0.131(8) Uani 1 1 d G . . . .
H23 H 0.408758 0.730655 0.554970 0.157 Uiso 1 1 calc R U . . .
C24 C 0.4092(6) 0.8695(12) 0.5876(4) 0.098(6) Uani 1 1 d G . . . .
H24 H 0.449692 0.894040 0.578070 0.118 Uiso 1 1 calc R U . . .
Br4 Br 0.3079(4) 0.9331(4) 0.48241(14) 0.298(4) Uani 1 1 d D . . . .
N13 N 0.3374(5) 1.1340(5) 0.5209(3) 0.158(8) Uani 1 1 d DG U . . .
C25 C 0.2909(5) 1.0524(5) 0.5172(3) 0.152(7) Uani 1 1 d G U . . .
C26 C 0.2327(5) 1.0573(8) 0.5398(4) 0.152(7) Uani 1 1 d DG U . . .
H26 H 0.201570 1.002713 0.537340 0.182 Uiso 1 1 calc R U . . .
C27 C 0.2210(7) 1.1439(10) 0.5663(4) 0.149(9) Uani 1 1 d G U . . .
H27 H 0.181994 1.147257 0.581482 0.179 Uiso 1 1 calc R U . . .
C28 C 0.2675(8) 1.2256(8) 0.5700(4) 0.149(9) Uani 1 1 d G U . . .
H28 H 0.259621 1.283506 0.587743 0.179 Uiso 1 1 calc R U . . .
C29 C 0.3257(7) 1.2206(5) 0.5474(4) 0.152(7) Uani 1 1 d G U . . .
H29 H 0.356827 1.275213 0.549863 0.182 Uiso 1 1 calc R U . . .
H8 H 0.429(9) 0.254(6) 0.430(3) 0.6(4) Uiso 1 1 d D . . . .
H9 H 0.602(9) 0.299(12) 0.581(4) 0.11(7) Uiso 1 1 d D . . . .
H1 H 0.341(3) 0.463(14) 0.611(5) 0.10(6) Uiso 1 1 d D . . . .
H4 H 0.009(7) 0.544(14) 0.737(6) 0.04(7) Uiso 0.5 1 d D . P . .
H2 H 0.223(8) 0.243(7) 0.737(4) 0.08(5) Uiso 1 1 d D . . . .

loop_
_atom_site_aniso_label
_atom_site_aniso_U_11
_atom_site_aniso_U_22
_atom_site_aniso_U_33
_atom_site_aniso_U_23
_atom_site_aniso_U_13
_atom_site_aniso_U_12
Fe1 0.0218(7) 0.0237(8) 0.0231(7) -0.0002(6) 0.0012(5) -0.0016(6)
Fe2 0.0232(10) 0.0245(11) 0.0227(10) -0.0026(10) 0.0028(8) -0.0004(9)
Br1 0.1086(16) 0.1251(19) 0.0675(11) -0.0207(12) 0.0246(11) -0.0297(14)
Br2 0.0757(13) 0.1265(19) 0.1225(17) 0.0573(16) 0.0390(12) 0.0258(13)
C9 0.029(6) 0.031(6) 0.043(6) -0.010(6) 0.015(5) 0.000(5)
N6 0.049(7) 0.047(7) 0.064(7) -0.020(6) 0.001(6) -0.013(6)
N3 0.064(8) 0.054(7) 0.030(5) -0.005(5) -0.009(5) -0.009(6)
N7 0.062(7) 0.046(7) 0.055(7) 0.001(6) 0.029(6) 0.004(6)
N9 0.046(7) 0.049(7) 0.071(8) 0.034(7) -0.008(6) 0.015(6)
N2 0.047(7) 0.050(7) 0.060(7) 0.025(6) -0.009(6) 0.015(6)
N4 0.040(6) 0.070(9) 0.060(7) -0.008(6) 0.029(6) -0.007(6)
C3 0.024(5) 0.045(7) 0.027(5) -0.003(6) 0.002(4) -0.003(5)
C2 0.021(6) 0.049(8) 0.031(6) 0.009(6) 0.001(4) 0.003(5)
C1 0.032(6) 0.034(7) 0.022(5) -0.002(5) 0.010(4) -0.008(5)
C7 0.033(6) 0.032(7) 0.044(7) -0.008(6) 0.005(5) -0.003(5)
N1 0.041(6) 0.063(8) 0.044(6) -0.003(6) 0.015(5) 0.002(6)
C4 0.034(6) 0.032(6) 0.030(5) 0.002(5) -0.006(5) -0.003(5)
C5 0.037(6) 0.032(7) 0.039(6) -0.005(6) 0.005(5) 0.003(5)
C8 0.028(6) 0.027(6) 0.042(6) -0.006(6) -0.006(5) -0.006(5)
N5 0.051(7) 0.056(8) 0.067(8) 0.011(7) 0.002(6) 0.018(6)
N8 0.077(9) 0.041(7) 0.058(7) -0.008(6) -0.022(7) -0.006(6)
N11 0.050(7) 0.047(7) 0.075(8) 0.006(7) -0.002(6) -0.013(6)
C6 0.035(6) 0.028(6) 0.043(7) -0.015(6) 0.006(5) -0.004(5)
N10 0.054(7) 0.053(8) 0.075(8) 0.009(7) -0.003(7) 0.002(6)
C10 0.056(9) 0.065(10) 0.057(9) 0.001(8) -0.006(7) -0.019(8)
C18 0.075(13) 0.078(13) 0.089(13) -0.005(11) -0.006(10) 0.001(10)
C17 0.082(13) 0.063(11) 0.083(12) -0.011(10) -0.002(10) -0.015(10)
C19 0.045(9) 0.088(14) 0.111(14) -0.014(12) 0.018(9) -0.023(9)
C15 0.075(11) 0.080(12) 0.042(8) 0.023(8) -0.002(7) -0.001(10)
C16 0.076(12) 0.071(12) 0.072(11) 0.010(10) -0.011(9) -0.046(10)
C11 0.087(15) 0.093(16) 0.093(14) 0.011(13) -0.017(12) -0.019(12)
C13 0.105(17) 0.074(14) 0.083(13) -0.027(12) -0.003(12) 0.008(12)
C14 0.078(12) 0.096(15) 0.057(9) -0.004(10) 0.020(9) 0.002(11)
C12 0.085(15) 0.064(13) 0.131(19) -0.025(14) -0.012(14) 0.001(11)
Br3 0.116(2) 0.157(3) 0.166(3) -0.008(2) 0.0551(19) 0.029(2)
N12 0.064(9) 0.069(10) 0.103(11) -0.008(9) 0.009(8) -0.025(8)
C20 0.082(13) 0.076(13) 0.094(13) 0.009(11) -0.019(11) 0.011(10)
C21 0.091(16) 0.083(16) 0.16(2) 0.030(16) -0.022(16) -0.041(13)
C22 0.143(18) 0.077(12) 0.164(18) -0.040(12) -0.052(17) 0.018(12)
C23 0.143(18) 0.077(12) 0.164(18) -0.040(12) -0.052(17) 0.018(12)
C24 0.094(15) 0.121(19) 0.081(12) 0.013(14) 0.013(11) -0.005(14)
Br4 0.520(10) 0.198(5) 0.154(3) -0.061(3) -0.148(5) 0.128(6)
N13 0.140(16) 0.21(2) 0.114(13) 0.042(15) -0.062(13) -0.026(15)
C25 0.208(16) 0.135(12) 0.100(11) -0.020(9) -0.079(11) 0.035(12)
C26 0.208(16) 0.135(12) 0.100(11) -0.020(9) -0.079(11) 0.035(12)
C27 0.19(2) 0.111(15) 0.133(13) -0.026(11) -0.075(14) 0.068(13)
C28 0.19(2) 0.111(15) 0.133(13) -0.026(11) -0.075(14) 0.068(13)
C29 0.208(16) 0.135(12) 0.100(11) -0.020(9) -0.079(11) 0.035(12)

loop_
_atom_type_symbol
_atom_type_description
_atom_type_scat_dispersion_real
_atom_type_scat_dispersion_imag
_atom_type_scat_source
C C 0.0033 0.0016 'International Tables Vol C Tables 4.2.6.8 and 6.1.1.4'
H H 0.0000 0.0000 'International Tables Vol C Tables 4.2.6.8 and 6.1.1.4'
N N 0.0061 0.0033 'International Tables Vol C Tables 4.2.6.8 and 6.1.1.4'
Fe Fe 0.3463 0.8444 'International Tables Vol C Tables 4.2.6.8 and 6.1.1.4'
Br Br -0.2901 2.4595 'International Tables Vol C Tables 4.2.6.8 and 6.1.1.4'

loop_
_geom_angle_atom_site_label_1
_geom_angle_atom_site_label_2
_geom_angle_atom_site_label_3
_geom_angle
_geom_angle_site_symmetry_1
_geom_angle_site_symmetry_3
_geom_angle_publ_flag
C1 Fe1 C5 91.6(5) . . ?
C1 Fe1 C2 87.0(5) . . ?
C5 Fe1 C2 177.9(5) . . ?
C1 Fe1 C6 90.4(5) . . ?
C5 Fe1 C6 90.3(5) . . ?
C2 Fe1 C6 91.3(5) . . ?
C1 Fe1 C3 88.2(5) . . ?
C5 Fe1 C3 90.6(5) . . ?
C2 Fe1 C3 87.8(5) . . ?
C6 Fe1 C3 178.4(5) . . ?
C1 Fe1 C4 176.9(5) . . ?
C5 Fe1 C4 91.5(5) . . ?
C2 Fe1 C4 90.0(5) . . ?
C6 Fe1 C4 88.8(5) . . ?
C3 Fe1 C4 92.5(5) . . ?
C7 Fe2 C7 180.0(7) 5_666 . ?
C7 Fe2 C8 89.8(5) 5_666 5_666 ?
C7 Fe2 C8 90.2(5) . 5_666 ?
C7 Fe2 C8 90.2(5) 5_666 . ?
C7 Fe2 C8 89.8(5) . . ?
C8 Fe2 C8 180.0 5_666 . ?
C7 Fe2 C9 89.0(5) 5_666 5_666 ?
C7 Fe2 C9 91.0(5) . 5_666 ?
C8 Fe2 C9 88.1(5) 5_666 5_666 ?
C8 Fe2 C9 91.9(5) . 5_666 ?
C7 Fe2 C9 91.0(5) 5_666 . ?
C7 Fe2 C9 89.0(5) . . ?
C8 Fe2 C9 91.9(5) 5_666 . ?
C8 Fe2 C9 88.1(5) . . ?
C9 Fe2 C9 180.0 5_666 . ?
N9 C9 Fe2 176.6(10) . . ?
C9 N9 H9 170(10) . . ?
C2 N2 H2 173(9) . . ?
C4 N4 H4 163(10) . . ?
N3 C3 Fe1 177.6(11) . . ?
N2 C2 Fe1 179.0(12) . . ?
N1 C1 Fe1 177.7(10) . . ?
N7 C7 Fe2 178.2(12) . . ?
C1 N1 H1 166(10) . . ?
N4 C4 Fe1 175.8(10) . . ?
N5 C5 Fe1 177.4(11) . . ?
N8 C8 Fe2 178.0(11) . . ?
C8 N8 H8 171(6) . . ?
C19 N11 C15 116.8(15) . . ?
N6 C6 Fe1 178.0(11) . . ?
C10 N10 C14 125.1(15) . . ?
C10 N10 H10 117.5 . . ?
C14 N10 H10 117.5 . . ?
N10 C10 C11 115.9(17) . . ?
N10 C10 Br1 120.0(12) . . ?
C11 C10 Br1 124.1(15) . . ?
C17 C18 C19 122(2) . . ?
C17 C18 H18 119.0 . . ?
C19 C18 H18 119.0 . . ?
C18 C17 C16 118.6(19) . . ?
C18 C17 H17 120.7 . . ?
C16 C17 H17 120.7 . . ?
N11 C19 C18 122.0(16) . . ?
N11 C19 H19 119.0 . . ?
C18 C19 H19 119.0 . . ?
N11 C15 C16 122.4(17) . . ?
N11 C15 Br2 116.6(13) . . ?
C16 C15 Br2 121.0(13) . . ?
C17 C16 C15 118.2(16) . . ?
C17 C16 H16 120.9 . . ?
C15 C16 H16 120.9 . . ?
C12 C11 C10 120(2) . . ?
C12 C11 H11 119.9 . . ?
C10 C11 H11 119.9 . . ?
C12 C13 C14 120(2) . . ?
C12 C13 H13 119.8 . . ?
C14 C13 H13 119.8 . . ?
C13 C14 N10 116.9(18) . . ?
C13 C14 H14 121.5 . . ?
N10 C14 H14 121.5 . . ?
C13 C12 C11 121(2) . . ?
C13 C12 H12 119.3 . . ?
C11 C12 H12 119.3 . . ?
C20 N12 C24 120.0 . . ?
C21 C20 N12 120.0 . . ?
C21 C20 Br3 123.4(8) . . ?
N12 C20 Br3 116.5(8) . . ?
C20 C21 C22 120.0 . . ?
C20 C21 H21 120.0 . . ?
C22 C21 H21 120.0 . . ?
C23 C22 C21 120.0 . . ?
C23 C22 H22 120.0 . . ?
C21 C22 H22 120.0 . . ?
C22 C23 C24 120.0 . . ?
C22 C23 H23 120.0 . . ?
C24 C23 H23 120.0 . . ?
C23 C24 N12 120.0 . . ?
C23 C24 H24 120.0 . . ?
N12 C24 H24 120.0 . . ?
C25 N13 C29 120.0 . . ?
C26 C25 N13 120.0 . . ?
C26 C25 Br4 120.0 . . ?
N13 C25 Br4 120.0 . . ?
C25 C26 C27 120.0 . . ?
C25 C26 H26 120.0 . . ?
C27 C26 H26 120.0 . . ?
C26 C27 C28 120.0 . . ?
C26 C27 H27 120.0 . . ?
C28 C27 H27 120.0 . . ?
C27 C28 C29 120.0 . . ?
C27 C28 H28 120.0 . . ?
C29 C28 H28 120.0 . . ?
C28 C29 N13 120.0 . . ?
C28 C29 H29 120.0 . . ?
N13 C29 H29 120.0 . . ?

loop_
_geom_bond_atom_site_label_1
_geom_bond_atom_site_label_2
_geom_bond_distance
_geom_bond_site_symmetry_2
_geom_bond_publ_flag
Fe1 C1 1.881(10) . ?
Fe1 C5 1.884(13) . ?
Fe1 C2 1.886(12) . ?
Fe1 C6 1.893(12) . ?
Fe1 C3 1.899(12) . ?
Fe1 C4 1.908(12) . ?
Fe2 C7 1.884(12) 5_666 ?
Fe2 C7 1.884(12) . ?
Fe2 C8 1.889(10) 5_666 ?
Fe2 C8 1.889(10) . ?
Fe2 C9 1.901(12) 5_666 ?
Fe2 C9 1.901(12) . ?
Br1 C10 1.814(17) . ?
Br2 C15 1.895(18) . ?
C9 N9 1.168(14) . ?
N6 C6 1.156(14) . ?
N3 C3 1.155(14) . ?
N7 C7 1.164(15) . ?
N9 H9 0.949(19) . ?
N2 C2 1.144(14) . ?
N2 H2 0.974(19) . ?
N4 C4 1.146(14) . ?
N4 H4 0.966(19) . ?
C1 N1 1.148(14) . ?
N1 H1 0.960(19) . ?
C5 N5 1.194(15) . ?
C8 N8 1.156(10) . ?
N8 H8 0.950(2) . ?
N11 C19 1.32(2) . ?
N11 C15 1.326(19) . ?
N10 C10 1.327(19) . ?
N10 C14 1.39(2) . ?
N10 H10 0.8600 . ?
C10 C11 1.39(3) . ?
C18 C17 1.30(2) . ?
C18 C19 1.37(2) . ?
C18 H18 0.9300 . ?
C17 C16 1.35(2) . ?
C17 H17 0.9300 . ?
C19 H19 0.9300 . ?
C15 C16 1.41(2) . ?
C16 H16 0.9300 . ?
C11 C12 1.38(3) . ?
C11 H11 0.9300 . ?
C13 C12 1.32(3) . ?
C13 C14 1.36(3) . ?
C13 H13 0.9300 . ?
C14 H14 0.9300 . ?
C12 H12 0.9300 . ?
Br3 C20 1.820(11) . ?
N12 C20 1.3900 . ?
N12 C24 1.3900 . ?
C20 C21 1.3900 . ?
C21 C22 1.3900 . ?
C21 H21 0.9300 . ?
C22 C23 1.3900 . ?
C22 H22 0.9300 . ?
C23 C24 1.3900 . ?
C23 H23 0.9300 . ?
C24 H24 0.9300 . ?
Br4 C25 1.8884 . ?
N13 C25 1.3900 . ?
N13 C29 1.3900 . ?
C25 C26 1.3900 . ?
C26 C27 1.3900 . ?
C26 H26 0.9300 . ?
C27 C28 1.3900 . ?
C27 H27 0.9300 . ?
C28 C29 1.3900 . ?
C28 H28 0.9300 . ?
C29 H29 0.9300 . ?
